data_4064402
loop_
_publ_author_name
'Meyer, Anke'
'Unger, Yvonne'
'Poethig, Alexander'
'Strassner, Thomas'

_publ_section_title
;
 Platinum(II) Complexes with Tetradentate Dianionic
 (O&#x2227;C*&#x2227;C*&#x2227;O)-Ligands
;
_journal_issue 11
_journal_name_full Organometallics
_journal_page_first 2980
_journal_paper_doi 10.1021/om200078h
_journal_volume 30
_journal_year 2011
_chemical_formula_moiety 'C11 H14 Br K N4 O2 Pt'
_chemical_formula_sum 'C11 H14 Br K N4 O2 Pt'
_chemical_formula_weight 548.36
_space_group_IT_number 12
_symmetry_cell_setting monoclinic
_symmetry_Int_Tables_number 12
_symmetry_space_group_name_Hall '-C 2y'
_symmetry_space_group_name_H-M 'C 1 2/m 1'
_atom_sites_solution_hydrogens geom
_atom_sites_solution_primary direct
_atom_sites_solution_secondary difmap
_audit_creation_method SHELXL-97
_cell_angle_alpha 90.00
_cell_angle_beta 103.60(3)
_cell_angle_gamma 90.00
_cell_formula_units_Z 4
_cell_length_a 10.441(2)
_cell_length_b 17.943(4)
_cell_length_c 8.1570(16)
_cell_measurement_reflns_used 114
_cell_measurement_temperature 198(2)
_cell_measurement_theta_max 22.813
_cell_measurement_theta_min 4.780
_cell_volume 1485.3(6)
_computing_cell_refinement 'Dirax/lsq (Duisenberg & Schreurs, 1989-2000)'
_computing_data_collection 'Collect (Nonius BV, 1997-2000)'
_computing_data_reduction 'EvalCCD (Duisenberg & Schreurs 1990-2000)'
_computing_molecular_graphics 'Ortep-3 for Windows (Farrugia,1997)'
_computing_publication_material 'PLATON (Spek, 2007)'
_computing_structure_refinement 'SHELXL-97 (Sheldrick, 2008)'
_computing_structure_solution 'SHELXS-97 (Sheldrick, 2008)'
_diffrn_ambient_pressure 101.3
_diffrn_ambient_temperature 198(2)
_diffrn_detector_area_resol_mean 9
_diffrn_measured_fraction_theta_full 0.991
_diffrn_measured_fraction_theta_max 0.991
_diffrn_measurement_device_type KappaCCD
_diffrn_measurement_method CCD
_diffrn_radiation_monochromator graphite
_diffrn_radiation_source 'fine-focus sealed tube'
_diffrn_radiation_type MoK\a
_diffrn_radiation_wavelength 0.71073
_diffrn_reflns_av_R_equivalents 0.0656
_diffrn_reflns_av_sigmaI/netI 0.0404
_diffrn_reflns_limit_h_max 12
_diffrn_reflns_limit_h_min -13
_diffrn_reflns_limit_k_max 22
_diffrn_reflns_limit_k_min -22
_diffrn_reflns_limit_l_max 10
_diffrn_reflns_limit_l_min -10
_diffrn_reflns_number 8114
_diffrn_reflns_theta_full 26.38
_diffrn_reflns_theta_max 26.38
_diffrn_reflns_theta_min 4.80
_exptl_absorpt_coefficient_mu 12.423
_exptl_absorpt_correction_T_max 0.8788
_exptl_absorpt_correction_T_min 0.3907
_exptl_absorpt_correction_type multi-scan
_exptl_absorpt_process_details 'SADABS 2.10.(Sheldrick,Bruker AXS Inc.,2003)'
_exptl_crystal_colour colourless
_exptl_crystal_density_diffrn 2.452
_exptl_crystal_density_method 'not measured'
_exptl_crystal_description block
_exptl_crystal_F_000 1024
_exptl_crystal_recrystallization_method Water/THF
_exptl_crystal_size_max 0.10
_exptl_crystal_size_mid 0.07
_exptl_crystal_size_min 0.01
_refine_diff_density_max 1.512
_refine_diff_density_min -2.468
_refine_diff_density_rms 0.214
_refine_ls_extinction_method none
_refine_ls_goodness_of_fit_ref 1.192
_refine_ls_hydrogen_treatment constr
_refine_ls_matrix_type full
_refine_ls_number_parameters 96
_refine_ls_number_reflns 1563
_refine_ls_number_restraints 0
_refine_ls_restrained_S_all 1.192
_refine_ls_R_factor_all 0.0290
_refine_ls_R_factor_gt 0.0278
_refine_ls_shift/su_max 0.001
_refine_ls_shift/su_mean 0.000
_refine_ls_structure_factor_coef Fsqd
_refine_ls_weighting_details 'calc w=1/[\s^2^(Fo^2^)+(0.0425P)^2^+0.0000P] where P=(Fo^2^+2Fc^2^)/3'
_refine_ls_weighting_scheme calc
_refine_ls_wR_factor_gt 0.0717
_refine_ls_wR_factor_ref 0.0727
_reflns_number_gt 1508
_reflns_number_total 1563
_reflns_threshold_expression >2sigma(I)
_cod_data_source_file om200078h_si_002.cif
_cod_data_source_block str-318
_cod_original_cell_volume 1485.3(5)
_cod_original_sg_symbol_H-M 'C 2/m'
_cod_database_code 4064402

loop_
_symmetry_equiv_pos_as_xyz
'x, y, z'
'-x, y, -z'
'x+1/2, y+1/2, z'
'-x+1/2, y+1/2, -z'
'-x, -y, -z'
'x, -y, z'
'-x+1/2, -y+1/2, -z'
'x+1/2, -y+1/2, z'

loop_
_atom_site_label
_atom_site_type_symbol
_atom_site_fract_x
_atom_site_fract_y
_atom_site_fract_z
_atom_site_U_iso_or_equiv
_atom_site_adp_type
_atom_site_occupancy
_atom_site_symmetry_multiplicity
_atom_site_calc_flag
_atom_site_refinement_flags
Pt1 Pt -0.315258(18) 0.0000 0.35073(2) 0.01735(12) Uani 1 2 d S
Br1 Br 0.0000 -0.12322(4) 0.0000 0.03168(18) Uani 1 2 d S
O1 O -0.1697(3) -0.0751(2) 0.4433(4) 0.0287(7) Uani 1 1 d .
N2 N -0.4224(4) -0.1477(2) 0.2480(5) 0.0263(9) Uani 1 1 d .
N1 N -0.5779(4) -0.0671(2) 0.2071(4) 0.0237(8) Uani 1 1 d .
C6 C -0.2050(5) -0.1493(3) 0.4488(7) 0.0320(11) Uani 1 1 d .
H6A H -0.2546 -0.1555 0.5375 0.038 Uiso 1 1 calc R
H6B H -0.1237 -0.1796 0.4817 0.038 Uiso 1 1 calc R
C1 C -0.6521(6) 0.0000 0.2199(9) 0.0276(14) Uani 1 2 d S
H1A H -0.7338 0.0000 0.1291 0.033 Uiso 1 2 calc SR
H1B H -0.6777 0.0000 0.3293 0.033 Uiso 1 2 calc SR
C4 C -0.4449(5) -0.0756(3) 0.2651(6) 0.0240(9) Uani 1 1 d .
C5 C -0.2884(5) -0.1795(3) 0.2831(6) 0.0298(10) Uani 1 1 d .
H5A H -0.2463 -0.1668 0.1900 0.036 Uiso 1 1 calc R
H5B H -0.2936 -0.2345 0.2896 0.036 Uiso 1 1 calc R
C2 C -0.6367(5) -0.1358(3) 0.1594(6) 0.0324(11) Uani 1 1 d .
H2A H -0.7281 -0.1453 0.1179 0.039 Uiso 1 1 calc R
C3 C -0.5384(5) -0.1861(3) 0.1838(7) 0.0336(11) Uani 1 1 d .
H3A H -0.5469 -0.2381 0.1614 0.040 Uiso 1 1 calc R
K1 K 0.00405(13) 0.0000 0.29576(16) 0.0266(3) Uani 1 2 d S

loop_
_atom_site_aniso_label
_atom_site_aniso_U_11
_atom_site_aniso_U_22
_atom_site_aniso_U_33
_atom_site_aniso_U_23
_atom_site_aniso_U_13
_atom_site_aniso_U_12
Pt1 0.01256(16) 0.01701(17) 0.01991(16) 0.000 -0.00139(10) 0.000
Br1 0.0304(4) 0.0222(4) 0.0411(4) 0.000 0.0057(3) 0.000
O1 0.0187(16) 0.0245(18) 0.0370(18) 0.0040(14) -0.0053(13) -0.0005(13)
N2 0.023(2) 0.021(2) 0.035(2) -0.0056(16) 0.0056(17) -0.0024(16)
N1 0.0154(17) 0.028(2) 0.0266(18) -0.0020(15) 0.0022(14) -0.0047(14)
C6 0.030(3) 0.026(3) 0.037(3) 0.012(2) 0.002(2) 0.004(2)
C1 0.015(3) 0.037(4) 0.030(3) 0.000 0.003(2) 0.000
C4 0.018(2) 0.030(3) 0.023(2) -0.0008(18) 0.0043(17) 0.0022(19)
C5 0.026(2) 0.022(2) 0.040(3) -0.0037(19) 0.005(2) -0.0019(19)
C2 0.023(2) 0.037(3) 0.036(2) -0.010(2) 0.0030(19) -0.013(2)
C3 0.032(3) 0.027(3) 0.042(3) -0.010(2) 0.009(2) -0.013(2)
K1 0.0196(6) 0.0324(8) 0.0250(6) 0.000 -0.0005(5) 0.000

loop_
_atom_type_symbol
_atom_type_description
_atom_type_scat_dispersion_real
_atom_type_scat_dispersion_imag
_atom_type_scat_source
C C 0.0033 0.0016 'International Tables Vol C Tables 4.2.6.8 and 6.1.1.4'
H H 0.0000 0.0000 'International Tables Vol C Tables 4.2.6.8 and 6.1.1.4'
O O 0.0106 0.0060 'International Tables Vol C Tables 4.2.6.8 and 6.1.1.4'
N N 0.0061 0.0033 'International Tables Vol C Tables 4.2.6.8 and 6.1.1.4'
Pt Pt -1.7033 8.3905 'International Tables Vol C Tables 4.2.6.8 and 6.1.1.4'
K K 0.2009 0.2494 'International Tables Vol C Tables 4.2.6.8 and 6.1.1.4'
Br Br -0.2901 2.4595 'International Tables Vol C Tables 4.2.6.8 and 6.1.1.4'

loop_
_geom_angle_atom_site_label_1
_geom_angle_atom_site_label_2
_geom_angle_atom_site_label_3
_geom_angle
_geom_angle_site_symmetry_1
_geom_angle_site_symmetry_3
C4 Pt1 C4 89.4(3) . 6
C4 Pt1 O1 176.56(15) . 6
C4 Pt1 O1 93.9(2) 6 6
C4 Pt1 O1 93.9(2) . .
C4 Pt1 O1 176.56(15) 6 .
O1 Pt1 O1 82.7(2) 6 .
C4 Pt1 K1 124.60(14) . .
C4 Pt1 K1 124.60(14) 6 .
O1 Pt1 K1 52.56(10) 6 .
O1 Pt1 K1 52.56(10) . .
C4 Pt1 K1 132.59(15) . 5_556
C4 Pt1 K1 132.59(15) 6 5_556
O1 Pt1 K1 44.73(10) 6 5_556
O1 Pt1 K1 44.73(10) . 5_556
K1 Pt1 K1 54.69(4) . 5_556
K1 Br1 K1 94.77(4) 5 .
C6 O1 Pt1 117.8(3) . .
C6 O1 K1 133.8(3) . .
Pt1 O1 K1 91.42(13) . .
C6 O1 K1 124.6(3) . 5_556
Pt1 O1 K1 103.92(14) . 5_556
K1 O1 K1 74.94(10) . 5_556
C4 N2 C3 111.3(4) . .
C4 N2 C5 122.7(4) . .
C3 N2 C5 125.9(4) . .
C4 N1 C2 110.1(4) . .
C4 N1 C1 125.9(4) . .
C2 N1 C1 123.2(4) . .
O1 C6 C5 114.4(4) . .
O1 C6 H6A 108.6 . .
C5 C6 H6A 108.6 . .
O1 C6 H6B 108.6 . .
C5 C6 H6B 108.6 . .
H6A C6 H6B 107.6 . .
N1 C1 N1 112.4(5) 6 .
N1 C1 H1A 109.1 6 .
N1 C1 H1A 109.1 . .
N1 C1 H1B 109.1 6 .
N1 C1 H1B 109.1 . .
H1A C1 H1B 107.9 . .
N2 C4 N1 105.3(4) . .
N2 C4 Pt1 126.6(4) . .
N1 C4 Pt1 128.1(4) . .
N2 C5 C6 110.7(4) . .
N2 C5 H5A 109.5 . .
C6 C5 H5A 109.5 . .
N2 C5 H5B 109.5 . .
C6 C5 H5B 109.5 . .
H5A C5 H5B 108.1 . .
C3 C2 N1 106.4(4) . .
C3 C2 H2A 126.8 . .
N1 C2 H2A 126.8 . .
C2 C3 N2 106.9(4) . .
C2 C3 H3A 126.5 . .
N2 C3 H3A 126.5 . .
O1 K1 O1 58.61(16) 6 .
O1 K1 O1 105.06(10) 6 2_556
O1 K1 O1 77.37(13) . 2_556
O1 K1 O1 77.37(13) 6 5_556
O1 K1 O1 105.06(10) . 5_556
O1 K1 O1 58.51(15) 2_556 5_556
O1 K1 Br1 95.52(8) 6 5
O1 K1 Br1 139.38(8) . 5
O1 K1 Br1 142.93(9) 2_556 5
O1 K1 Br1 97.82(8) 5_556 5
O1 K1 Br1 139.37(8) 6 .
O1 K1 Br1 95.52(8) . .
O1 K1 Br1 97.82(8) 2_556 .
O1 K1 Br1 142.93(9) 5_556 .
Br1 K1 Br1 85.23(4) 5 .
O1 K1 K1 52.59(8) 6 5_556
O1 K1 K1 52.58(8) . 5_556
O1 K1 K1 52.47(8) 2_556 5_556
O1 K1 K1 52.47(8) 5_556 5_556
Br1 K1 K1 137.33(2) 5 5_556
Br1 K1 K1 137.33(2) . 5_556
O1 K1 Pt1 36.01(7) 6 .
O1 K1 Pt1 36.01(7) . .
O1 K1 Pt1 110.35(8) 2_556 .
O1 K1 Pt1 110.35(8) 5_556 .
Br1 K1 Pt1 104.47(4) 5 .
Br1 K1 Pt1 104.47(4) . .
K1 K1 Pt1 67.77(5) 5_556 .
O1 K1 Pt1 101.63(8) 6 5_556
O1 K1 Pt1 101.63(8) . 5_556
O1 K1 Pt1 31.35(8) 2_556 5_556
O1 K1 Pt1 31.36(8) 5_556 5_556
Br1 K1 Pt1 114.86(3) 5 5_556
Br1 K1 Pt1 114.86(3) . 5_556
K1 K1 Pt1 57.54(4) 5_556 5_556
Pt1 K1 Pt1 125.31(4) . 5_556
O1 K1 K1 125.53(9) 6 5
O1 K1 K1 125.52(9) . 5
O1 K1 K1 129.39(9) 2_556 5
O1 K1 K1 129.39(9) 5_556 5
Br1 K1 K1 42.618(19) 5 5
Br1 K1 K1 42.617(19) . 5
K1 K1 K1 177.62(8) 5_556 5
Pt1 K1 K1 109.84(5) . 5
Pt1 K1 K1 124.85(5) 5_556 5

loop_
_geom_bond_atom_site_label_1
_geom_bond_atom_site_label_2
_geom_bond_distance
_geom_bond_site_symmetry_2
Pt1 C4 1.928(5) .
Pt1 C4 1.928(5) 6
Pt1 O1 2.039(3) 6
Pt1 O1 2.039(3) .
Pt1 K1 3.4668(15) .
Br1 K1 3.2653(12) 5
Br1 K1 3.2653(11) .
O1 C6 1.385(6) .
O1 K1 2.754(4) .
O1 K1 2.758(4) 5_556
N2 C4 1.329(7) .
N2 C3 1.385(6) .
N2 C5 1.474(6) .
N1 C4 1.366(6) .
N1 C2 1.392(6) .
N1 C1 1.449(5) .
C6 C5 1.525(7) .
C6 H6A 0.9900 .
C6 H6B 0.9900 .
C1 N1 1.448(5) 6
C1 H1A 0.9900 .
C1 H1B 0.9900 .
C5 H5A 0.9900 .
C5 H5B 0.9900 .
C2 C3 1.346(8) .
C2 H2A 0.9500 .
C3 H3A 0.9500 .
K1 O1 2.753(4) 6
K1 O1 2.758(4) 2_556
K1 O1 2.758(4) 5_556
K1 Br1 3.2653(12) 5
K1 K1 3.353(3) 5_556

loop_
_geom_torsion_atom_site_label_1
_geom_torsion_atom_site_label_2
_geom_torsion_atom_site_label_3
_geom_torsion_atom_site_label_4
_geom_torsion
_geom_torsion_site_symmetry_1
_geom_torsion_site_symmetry_4
C4 Pt1 O1 C6 -11.1(3) . .
O1 Pt1 O1 C6 169.7(3) 6 .
K1 Pt1 O1 C6 -142.7(4) . .
K1 Pt1 O1 C6 142.4(4) 5_556 .
C4 Pt1 O1 K1 131.65(16) . .
O1 Pt1 O1 K1 -47.60(16) 6 .
K1 Pt1 O1 K1 -74.84(12) 5_556 .
C4 Pt1 O1 K1 -153.51(18) . 5_556
O1 Pt1 O1 K1 27.24(19) 6 5_556
K1 Pt1 O1 K1 74.84(12) . 5_556
Pt1 O1 C6 C5 50.9(5) . .
K1 O1 C6 C5 -72.1(6) . .
K1 O1 C6 C5 -175.1(3) 5_556 .
C4 N1 C1 N1 33.9(8) . 6
C2 N1 C1 N1 -157.7(4) . 6
C3 N2 C4 N1 -1.4(5) . .
C5 N2 C4 N1 174.6(4) . .
C3 N2 C4 Pt1 179.5(3) . .
C5 N2 C4 Pt1 -4.5(7) . .
C2 N1 C4 N2 2.0(5) . .
C1 N1 C4 N2 171.6(4) . .
C2 N1 C4 Pt1 -178.9(3) . .
C1 N1 C4 Pt1 -9.3(7) . .
C4 Pt1 C4 N2 166.4(3) 6 .
O1 Pt1 C4 N2 -12.8(4) . .
K1 Pt1 C4 N2 33.3(5) . .
K1 Pt1 C4 N2 -38.0(5) 5_556 .
C4 Pt1 C4 N1 -12.6(5) 6 .
O1 Pt1 C4 N1 168.2(4) . .
K1 Pt1 C4 N1 -145.6(3) . .
K1 Pt1 C4 N1 143.0(3) 5_556 .
C4 N2 C5 C6 45.6(6) . .
C3 N2 C5 C6 -138.9(5) . .
O1 C6 C5 N2 -71.0(5) . .
C4 N1 C2 C3 -1.8(5) . .
C1 N1 C2 C3 -171.8(5) . .
N1 C2 C3 N2 0.9(5) . .
C4 N2 C3 C2 0.3(6) . .
C5 N2 C3 C2 -175.6(5) . .
C6 O1 K1 O1 171.5(4) . 6
Pt1 O1 K1 O1 39.46(14) . 6
K1 O1 K1 O1 -64.58(8) 5_556 6
C6 O1 K1 O1 -71.8(4) . 2_556
Pt1 O1 K1 O1 156.11(14) . 2_556
K1 O1 K1 O1 52.07(11) 5_556 2_556
C6 O1 K1 O1 -123.9(4) . 5_556
Pt1 O1 K1 O1 104.03(14) . 5_556
K1 O1 K1 O1 0.0 5_556 5_556
C6 O1 K1 Br1 114.1(4) . 5
Pt1 O1 K1 Br1 -18.0(2) . 5
K1 O1 K1 Br1 -122.01(9) 5_556 5
C6 O1 K1 Br1 25.0(4) . .
Pt1 O1 K1 Br1 -107.09(11) . .
K1 O1 K1 Br1 148.88(7) 5_556 .
C6 O1 K1 K1 -123.9(4) . 5_556
Pt1 O1 K1 K1 104.03(14) . 5_556
C6 O1 K1 Pt1 132.1(5) . .
K1 O1 K1 Pt1 -104.03(14) 5_556 .
C6 O1 K1 Pt1 -91.8(4) . 5_556
Pt1 O1 K1 Pt1 136.09(9) . 5_556
K1 O1 K1 Pt1 32.06(7) 5_556 5_556
C6 O1 K1 K1 57.9(4) . 5
Pt1 O1 K1 K1 -74.17(14) . 5
K1 O1 K1 K1 -178.20(6) 5_556 5
K1 Br1 K1 O1 92.93(13) 5 6
K1 Br1 K1 O1 139.21(8) 5 .
K1 Br1 K1 O1 -142.82(9) 5 2_556
K1 Br1 K1 O1 -96.68(14) 5 5_556
K1 Br1 K1 Br1 0.0 5 5
K1 Br1 K1 K1 176.48(11) 5 5_556
K1 Br1 K1 Pt1 103.73(4) 5 .
K1 Br1 K1 Pt1 -115.24(4) 5 5_556
C4 Pt1 K1 O1 -177.60(18) . 6
C4 Pt1 K1 O1 64.9(2) 6 6
O1 Pt1 K1 O1 -112.7(3) . 6
K1 Pt1 K1 O1 -56.35(13) 5_556 6
C4 Pt1 K1 O1 -64.9(2) . .
C4 Pt1 K1 O1 177.60(18) 6 .
O1 Pt1 K1 O1 112.7(3) 6 .
K1 Pt1 K1 O1 56.34(13) 5_556 .
C4 Pt1 K1 O1 -89.84(19) . 2_556
C4 Pt1 K1 O1 152.67(18) 6 2_556
O1 Pt1 K1 O1 87.76(16) 6 2_556
O1 Pt1 K1 O1 -24.93(14) . 2_556
K1 Pt1 K1 O1 31.41(8) 5_556 2_556
C4 Pt1 K1 O1 -152.67(18) . 5_556
C4 Pt1 K1 O1 89.84(19) 6 5_556
O1 Pt1 K1 O1 24.93(14) 6 5_556
O1 Pt1 K1 O1 -87.76(16) . 5_556
K1 Pt1 K1 O1 -31.41(8) 5_556 5_556
C4 Pt1 K1 Br1 103.11(17) . 5
C4 Pt1 K1 Br1 -14.38(17) 6 5
O1 Pt1 K1 Br1 -79.29(13) 6 5
O1 Pt1 K1 Br1 168.02(13) . 5
K1 Pt1 K1 Br1 -135.63(2) 5_556 5
C4 Pt1 K1 Br1 14.38(17) . .
C4 Pt1 K1 Br1 -103.11(17) 6 .
O1 Pt1 K1 Br1 -168.02(13) 6 .
O1 Pt1 K1 Br1 79.29(13) . .
K1 Pt1 K1 Br1 135.63(2) 5_556 .
C4 Pt1 K1 K1 -121.26(17) . 5_556
C4 Pt1 K1 K1 121.26(17) 6 5_556
O1 Pt1 K1 K1 56.35(13) 6 5_556
O1 Pt1 K1 K1 -56.34(13) . 5_556
C4 Pt1 K1 Pt1 -121.26(17) . 5_556
C4 Pt1 K1 Pt1 121.26(17) 6 5_556
O1 Pt1 K1 Pt1 56.35(13) 6 5_556
O1 Pt1 K1 Pt1 -56.34(13) . 5_556
K1 Pt1 K1 Pt1 0.0 5_556 5_556
C4 Pt1 K1 K1 58.74(17) . 5
C4 Pt1 K1 K1 -58.75(17) 6 5
O1 Pt1 K1 K1 -123.65(13) 6 5
O1 Pt1 K1 K1 123.65(13) . 5
K1 Pt1 K1 K1 180.0 5_556 5
